data_7212970
loop_
_publ_author_name
'Stroh, Christophe'
'Romero, Francisco M.'
'Kyritsakas, Nathalie'
'Catala, Laure'
'Turek, Philippe'
'Ziessel, Raymond'

_publ_section_title
;
 Synthesis, structure and properties of benzoic acids bearing para- or
 meta-imino nitroxides or ortho-nitronyl nitroxide radical centres
;
_journal_issue 4
_journal_name_full 'Journal of Materials Chemistry'
_journal_page_first 875
_journal_paper_doi 10.1039/a808018f
_journal_volume 9
_journal_year 1999
_chemical_formula_moiety 'C14 H17 N2 O3'
_chemical_formula_sum 'C14 H17 N2 O3'
_chemical_formula_weight 261.30
_chemical_name_systematic ' ?'
_space_group_IT_number 14
_symmetry_cell_setting monoclinic
_symmetry_space_group_name_Hall '-P 2yn'
_symmetry_space_group_name_H-M 'P 1 21/n 1'
_cell_angle_alpha 90
_cell_angle_beta 106.68(2)
_cell_angle_gamma 90
_cell_formula_units_Z 4
_cell_length_a 6.916(2)
_cell_length_b 20.003(6)
_cell_length_c 10.165(3)
_cell_measurement_reflns_used 25
_cell_measurement_temperature 294
_cell_measurement_theta_max 20.5
_cell_measurement_theta_min 19.0
_cell_volume 1347.1(7)
_computing_cell_refinement CAD4_(Enraf-Nonius,_1994)
_computing_data_collection CAD4_(Enraf-Nonius,_1994)
_computing_data_reduction process_OpenMoleN_(_1997)
_computing_publication_material CIFGEN_IN_OpenMoleN_(_1997)
_computing_structure_refinement LSFM_OpenMoleN_(_1997)
_computing_structure_solution Direct_methods_(SIR,_Burla_et_al.,_1989)
_diffrn_ambient_temperature 294
_diffrn_measurement_device_type Enraf_Nonius_CAD4
_diffrn_measurement_method \q/2\q
_diffrn_radiation_monochromator graphite
_diffrn_radiation_type Mo-K\a
_diffrn_radiation_wavelength 0.71073
_diffrn_reflns_av_R_equivalents 0.040
_diffrn_reflns_av_sigmaI/netI 0.333
_diffrn_reflns_limit_h_max 0
_diffrn_reflns_limit_h_min -8
_diffrn_reflns_limit_k_max 25
_diffrn_reflns_limit_k_min 0
_diffrn_reflns_limit_l_max 12
_diffrn_reflns_limit_l_min -12
_diffrn_reflns_number 3268
_diffrn_reflns_theta_max 26.97
_diffrn_reflns_theta_min 2.5
_diffrn_source xray_tube
_diffrn_standards_decay_% 0
_diffrn_standards_interval_time 120
_diffrn_standards_number 3
_exptl_absorpt_coefficient_mu 0.092
_exptl_crystal_colour red
_exptl_crystal_density_diffrn 1.29
_exptl_crystal_density_method none
_exptl_crystal_description prism
_exptl_crystal_F_000 556
_exptl_crystal_size_max 0.40
_exptl_crystal_size_mid 0.35
_exptl_crystal_size_min 0.20
_refine_diff_density_max 0.141
_refine_diff_density_min -0.207
_refine_ls_abs_structure_details ' ?'
_refine_ls_extinction_method none
_refine_ls_goodness_of_fit_all 1.728
_refine_ls_goodness_of_fit_ref 1.034
_refine_ls_hydrogen_treatment noref
_refine_ls_matrix_type full
_refine_ls_number_constraints 0
_refine_ls_number_parameters 172
_refine_ls_number_reflns 1361
_refine_ls_number_restraints 0
_refine_ls_R_factor_all 0.145
_refine_ls_R_factor_gt 0.043
_refine_ls_shift/esd_mean 0.000
_refine_ls_shift/su_max 0.001
_refine_ls_structure_factor_coef F
_refine_ls_weighting_details 'w = 4Fo^2^/(\s^2^(Fo^2^) + 0.0064 Fo^4^)'
_refine_ls_weighting_scheme calc
_refine_ls_wR_factor_all 0.095
_refine_ls_wR_factor_ref 0.055
_reflns_number_gt 1361
_reflns_number_total 3024
_reflns_threshold_expression >3.0\s(I)
_cod_data_source_file 808018fsup1.cif
_cod_data_source_block m-IMBAH
_cod_depositor_comments
;
The following automatic conversions were performed:

'_refine_ls_weighting_scheme' value '4Fo^2^/(\s^2^(Fo^2^) + 0.0064
Fo^4^)' was changed to 'calc'. New tag '_refine_ls_weighting_details'
was created. The value of the new tag was set to 'w =
4Fo^2^/(\s^2^(Fo^2^) + 0.0064 Fo^4^)'.

Automatic conversion script
Id: cif_fix_values 3143 2015-03-26 13:38:13Z robertas 
;
_cod_original_cell_volume 1347(1)
_cod_database_code 7212970

loop_
_symmetry_equiv_pos_as_xyz
x,y,z
1/2-x,1/2+y,1/2-z
-x,-y,-z
1/2+x,1/2-y,1/2+z

loop_
_atom_site_label
_atom_site_fract_x
_atom_site_fract_y
_atom_site_fract_z
_atom_site_U_iso_or_equiv
_atom_site_adp_type
_atom_site_calc_flag
_atom_site_calc_attached_atom
_atom_site_type_symbol
C1 0.1678(4) 0.0692(1) 0.6824(2) 0.035(1) Uani ? ? C
N1 0.1775(3) 0.0906(1) 0.5530(2) 0.042(1) Uani ? ? N
O1 0.2553(3) 0.0587(1) 0.4734(2) 0.062(1) Uani ? ? O
C2 0.0915(4) 0.1594(1) 0.5265(3) 0.038(1) Uani ? ? C
C3 -0.0450(4) 0.1577(1) 0.6230(3) 0.037(1) Uani ? ? C
N2 0.0560(3) 0.1079(1) 0.7312(2) 0.036(1) Uani ? ? N
C4 0.2688(4) 0.2076(1) 0.5739(3) 0.058(2) Uani ? ? C
C5 -0.0135(5) 0.1686(2) 0.3744(3) 0.060(2) Uani ? ? C
C6 -0.2535(4) 0.1290(2) 0.5548(3) 0.053(2) Uani ? ? C
C7 -0.0654(5) 0.2239(1) 0.6904(3) 0.060(2) Uani ? ? C
C8 0.2813(4) 0.0110(1) 0.7540(2) 0.034(1) Uani ? ? C
C9 0.4617(4) -0.0101(1) 0.7319(2) 0.040(1) Uani ? ? C
C10 0.5712(4) -0.0608(1) 0.8101(3) 0.045(1) Uani ? ? C
C11 0.5048(4) -0.0914(1) 0.9112(3) 0.041(1) Uani ? ? C
C12 0.3239(4) -0.0722(1) 0.9318(2) 0.034(1) Uani ? ? C
C13 0.2122(4) -0.0211(1) 0.8529(2) 0.037(1) Uani ? ? C
C14 0.2550(4) -0.1048(1) 1.0425(3) 0.039(1) Uani ? ? C
O2 0.3577(3) -0.14324(9) 1.1239(2) 0.056(1) Uani ? ? O
O3 0.0700(3) -0.0869(1) 1.0411(2) 0.057(1) Uani ? ? O
H01 0.0312 -0.1114 1.1160 0.0690 Uiso ? ? H
H1 0.2210 0.2523 0.5589 0.0748 Uiso calc C4 H
H2 0.3333 0.2011 0.6689 0.0748 Uiso calc C4 H
H3 0.3626 0.1996 0.5233 0.0748 Uiso calc C4 H
H4 -0.0675 0.2125 0.3586 0.0836 Uiso calc C5 H
H5 0.0810 0.1621 0.3237 0.0836 Uiso calc C5 H
H6 -0.1196 0.1369 0.3456 0.0836 Uiso calc C5 H
H7 -0.3257 0.1585 0.4846 0.0720 Uiso calc C6 H
H8 -0.2403 0.0867 0.5158 0.0720 Uiso calc C6 H
H9 -0.3247 0.1239 0.6214 0.0720 Uiso calc C6 H
H10 -0.1296 0.2554 0.6218 0.0766 Uiso calc C7 H
H11 -0.1446 0.2178 0.7520 0.0766 Uiso calc C7 H
H12 0.0644 0.2398 0.7394 0.0766 Uiso calc C7 H
H13 0.5089 0.0106 0.6628 0.0515 Uiso calc C9 H
H14 0.6937 -0.0751 0.7944 0.0570 Uiso calc C10 H
H15 0.5836 -0.1255 0.9665 0.0540 Uiso calc C11 H
H16 0.0872 -0.0081 0.8666 0.0465 Uiso calc C13 H

loop_
_atom_site_aniso_label
_atom_site_aniso_U_11
_atom_site_aniso_U_22
_atom_site_aniso_U_33
_atom_site_aniso_U_12
_atom_site_aniso_U_13
_atom_site_aniso_U_23
_atom_site_aniso_type_symbol
C1 0.038(1) 0.038(1) 0.028(1) -0.000(1) 0.010(1) 0.003(1) C
N1 0.053(1) 0.045(1) 0.031(1) 0.009(1) 0.0172(8) 0.0060(9) N
O1 0.088(1) 0.070(1) 0.0389(9) 0.028(1) 0.0324(8) 0.0055(9) O
C2 0.042(1) 0.043(1) 0.032(1) 0.007(1) 0.010(1) 0.008(1) C
C3 0.038(1) 0.036(1) 0.035(1) 0.003(1) 0.009(1) 0.006(1) C
N2 0.040(1) 0.037(1) 0.032(1) 0.004(1) 0.0116(8) 0.0058(9) N
C4 0.052(2) 0.053(2) 0.071(2) 0.001(1) 0.023(1) 0.016(1) C
C5 0.077(2) 0.082(2) 0.034(1) 0.021(2) 0.016(1) 0.021(1) C
C6 0.041(2) 0.067(2) 0.054(2) 0.003(1) 0.008(1) 0.011(2) C
C7 0.078(2) 0.044(1) 0.064(2) 0.009(1) 0.034(1) 0.005(1) C
C8 0.042(1) 0.035(1) 0.027(1) 0.003(1) 0.0104(9) -0.001(1) C
C9 0.045(1) 0.042(1) 0.034(1) 0.001(1) 0.014(1) -0.000(1) C
C10 0.043(1) 0.048(1) 0.044(1) 0.009(1) 0.016(1) -0.000(1) C
C11 0.047(1) 0.040(1) 0.035(1) 0.009(1) 0.008(1) -0.000(1) C
C12 0.044(1) 0.031(1) 0.028(1) 0.001(1) 0.009(1) -0.003(1) C
C13 0.040(1) 0.035(1) 0.035(1) 0.006(1) 0.0145(9) -0.001(1) C
C14 0.053(1) 0.032(1) 0.035(1) 0.005(1) 0.014(1) 0.001(1) C
O2 0.066(1) 0.054(1) 0.049(1) 0.0172(9) 0.0220(9) 0.0209(9) O
O3 0.060(1) 0.064(1) 0.0476(9) 0.0197(9) 0.0288(7) 0.0231(9) O

loop_
_atom_type_symbol
_atom_type_scat_dispersion_real
_atom_type_scat_dispersion_imag
_atom_type_scat_source
C 0.002 0.002 International_Tables_Vol_IV_Table_2.3.1
H 0.000 0.000 International_Tables_Vol_IV_Table_2.3.1
N 0.004 0.003 International_Tables_Vol_IV_Table_2.3.1
O 0.008 0.006 International_Tables_Vol_IV_Table_2.3.1

loop_
_geom_angle_atom_site_label_1
_geom_angle_atom_site_label_2
_geom_angle_atom_site_label_3
_geom_angle
N1 C1 N2 111.9(2)
N1 C1 C8 122.8(2)
N2 C1 C8 125.2(2)
C1 N1 O1 126.1(2)
C1 N1 C2 109.1(2)
O1 N1 C2 124.7(2)
N1 C2 C3 98.6(2)
N1 C2 C4 106.5(2)
N1 C2 C5 110.2(2)
C3 C2 C4 113.3(2)
C3 C2 C5 116.7(2)
C4 C2 C5 110.5(3)
C2 C3 N2 103.8(2)
C2 C3 C6 113.0(2)
C2 C3 C7 114.9(2)
N2 C3 C6 105.3(2)
N2 C3 C7 109.5(2)
C6 C3 C7 109.6(3)
C1 N2 C3 108.7(2)
C1 C8 C9 122.2(2)
C1 C8 C13 118.5(2)
C9 C8 C13 119.1(2)
C8 C9 C10 120.0(2)
C9 C10 C11 120.7(3)
C10 C11 C12 119.9(3)
C11 C12 C13 119.7(2)
C11 C12 C14 119.4(2)
C13 C12 C14 120.8(2)
C8 C13 C12 120.5(2)
C12 C14 O2 123.1(3)
C12 C14 O3 112.9(2)
C12 C14 H01 142.75
O2 C14 O3 124.0(3)
O2 C14 H01 94.13
O3 C14 H01 29.87
C14 O3 H01 109.06
C14 H01 O3 41.07

loop_
_geom_bond_atom_site_label_1
_geom_bond_atom_site_label_2
_geom_bond_distance
C1 N1 1.403(3)
C1 N2 1.289(3)
C1 C8 1.475(4)
N1 O1 1.265(3)
N1 C2 1.493(3)
C2 C3 1.545(4)
C2 C4 1.526(4)
C2 C5 1.519(4)
C3 N2 1.500(3)
C3 C6 1.521(4)
C3 C7 1.516(4)
C8 C9 1.395(4)
C8 C13 1.388(4)
C9 C10 1.374(4)
C10 C11 1.382(4)
C11 C12 1.382(4)
C12 C13 1.388(4)
C12 C14 1.493(4)
C14 O2 1.201(3)
C14 O3 1.325(3)
C14 H01 1.9068
O3 H01 1.0047
